data_7025585
loop_
_publ_author_name
'Nie, Kun'
'Gu, Xiangyong'
'Yao, Yingming'
'Zhang, Yong'
'Shen, Qi'

_publ_section_title
;
 Synthesis and characterization of amine bridged bis(phenolate) lanthanide
 aryloxides and their application in the polymerization of lactide.
;
_journal_issue 29
_journal_name_full 'Dalton transactions (Cambridge, England : 2003)'
_journal_page_first 6832
_journal_page_last 6840
_journal_paper_doi 10.1039/c001888k
_journal_volume 39
_journal_year 2010
_chemical_formula_moiety 'C45 H69 N2 O4 Y,C7 H8'
_chemical_formula_sum 'C52 H77 N2 O4 Y'
_chemical_formula_weight 883.07
_chemical_name_systematic
;
?
;
_space_group_IT_number 14
_symmetry_cell_setting monoclinic
_symmetry_Int_Tables_number 14
_symmetry_space_group_name_Hall '-P 2yn'
_symmetry_space_group_name_H-M 'P 1 21/n 1'
_atom_sites_solution_hydrogens geom
_atom_sites_solution_primary direct
_atom_sites_solution_secondary difmap
_audit_creation_method SHELXL-97
_cell_angle_alpha 90.00
_cell_angle_beta 98.143(2)
_cell_angle_gamma 90.00
_cell_formula_units_Z 4
_cell_length_a 14.5340(12)
_cell_length_b 21.4857(15)
_cell_length_c 16.2519(13)
_cell_measurement_reflns_used 19986
_cell_measurement_temperature 223(2)
_cell_measurement_theta_max 27.5
_cell_measurement_theta_min 3.1
_cell_volume 5023.9(7)
_computing_cell_refinement CrystalClear
_computing_data_collection CrystalClear
_computing_data_reduction CrystalStructure
_computing_structure_refinement 'SHELXL-97 (Sheldrick, 1997)'
_computing_structure_solution 'SHELXS-97 (Sheldrick, 1990)'
_diffrn_ambient_temperature 223(2)
_diffrn_detector_area_resol_mean 14.63
_diffrn_measured_fraction_theta_full 0.995
_diffrn_measured_fraction_theta_max 0.995
_diffrn_measurement_device_type 'Rigaku Saturn'
_diffrn_measurement_method \w
_diffrn_radiation_monochromator graphite
_diffrn_radiation_source 'fine-focus sealed tube'
_diffrn_radiation_type MoK\a
_diffrn_radiation_wavelength 0.71075
_diffrn_reflns_av_R_equivalents 0.0720
_diffrn_reflns_av_sigmaI/netI 0.1042
_diffrn_reflns_limit_h_max 17
_diffrn_reflns_limit_h_min -13
_diffrn_reflns_limit_k_max 25
_diffrn_reflns_limit_k_min -26
_diffrn_reflns_limit_l_max 18
_diffrn_reflns_limit_l_min -19
_diffrn_reflns_number 25721
_diffrn_reflns_theta_full 25.50
_diffrn_reflns_theta_max 25.50
_diffrn_reflns_theta_min 3.08
_exptl_absorpt_coefficient_mu 1.203
_exptl_absorpt_correction_T_max 0.811
_exptl_absorpt_correction_T_min 0.610
_exptl_absorpt_correction_type multi-scan
_exptl_absorpt_process_details 'Jacobson, R. (1998) Private communication'
_exptl_crystal_colour colorless
_exptl_crystal_density_diffrn 1.168
_exptl_crystal_density_method 'not measured'
_exptl_crystal_description block
_exptl_crystal_F_000 1896
_exptl_crystal_size_max 0.30
_exptl_crystal_size_mid 0.20
_exptl_crystal_size_min 0.18
_refine_diff_density_max 0.866
_refine_diff_density_min -0.732
_refine_diff_density_rms 0.101
_refine_ls_extinction_coef 0.0022(7)
_refine_ls_extinction_expression Fc^*^=kFc[1+0.001xFc^2^\l^3^/sin(2\q)]^-1/4^
_refine_ls_extinction_method SHELXL
_refine_ls_goodness_of_fit_ref 1.101
_refine_ls_hydrogen_treatment constr
_refine_ls_matrix_type full
_refine_ls_number_parameters 490
_refine_ls_number_reflns 9314
_refine_ls_number_restraints 10
_refine_ls_restrained_S_all 1.105
_refine_ls_R_factor_all 0.1321
_refine_ls_R_factor_gt 0.0923
_refine_ls_shift/su_max 0.001
_refine_ls_shift/su_mean 0.000
_refine_ls_structure_factor_coef Fsqd
_refine_ls_weighting_details 'calc w=1/[\s^2^(Fo^2^)+(0.1055P)^2^+4.8132P] where P=(Fo^2^+2Fc^2^)/3'
_refine_ls_weighting_scheme calc
_refine_ls_wR_factor_gt 0.2127
_refine_ls_wR_factor_ref 0.2376
_reflns_number_gt 6470
_reflns_number_total 9314
_reflns_threshold_expression >2sigma(I)
_cod_data_source_file c001888k.txt
_cod_data_source_block complex6
_cod_original_sg_symbol_H-M 'P 21/n'
_cod_database_code 7025585

loop_
_symmetry_equiv_pos_as_xyz
'x, y, z'
'-x+1/2, y+1/2, -z+1/2'
'-x, -y, -z'
'x-1/2, -y-1/2, z-1/2'

loop_
_atom_site_label
_atom_site_type_symbol
_atom_site_fract_x
_atom_site_fract_y
_atom_site_fract_z
_atom_site_U_iso_or_equiv
_atom_site_adp_type
_atom_site_occupancy
_atom_site_symmetry_multiplicity
_atom_site_calc_flag
_atom_site_refinement_flags
_atom_site_disorder_assembly
_atom_site_disorder_group
Y1 Y 0.75440(4) 0.42622(2) 0.77039(3) 0.0378(2) Uani 1 1 d . . .
O1 O 0.7151(3) 0.40731(17) 0.8902(2) 0.0471(10) Uani 1 1 d . . .
O2 O 0.7568(3) 0.40705(17) 0.6403(2) 0.0465(10) Uani 1 1 d . . .
O3 O 0.8140(3) 0.51514(17) 0.7860(3) 0.0545(11) Uani 1 1 d . . .
O4 O 0.5945(3) 0.4469(2) 0.7305(3) 0.0597(12) Uani 1 1 d . . .
N1 N 0.7408(3) 0.3090(2) 0.7674(3) 0.0427(11) Uani 1 1 d . . .
N2 N 0.9137(4) 0.3805(2) 0.8101(3) 0.0499(12) Uani 1 1 d . . .
C1 C 0.7036(4) 0.3608(3) 0.9428(3) 0.0419(13) Uani 1 1 d . . .
C2 C 0.7099(4) 0.3695(3) 1.0295(4) 0.0432(13) Uani 1 1 d . . .
C3 C 0.6974(4) 0.3174(3) 1.0784(4) 0.0448(14) Uani 1 1 d . . .
H3 H 0.7012 0.3231 1.1361 0.054 Uiso 1 1 calc R . .
C4 C 0.6798(4) 0.2580(3) 1.0470(4) 0.0435(14) Uani 1 1 d . A .
C5 C 0.6751(4) 0.2506(3) 0.9622(4) 0.0447(14) Uani 1 1 d . . .
H5 H 0.6647 0.2107 0.9390 0.054 Uiso 1 1 calc R . .
C6 C 0.6854(4) 0.3008(2) 0.9105(4) 0.0424(13) Uani 1 1 d . . .
C7 C 0.7789(4) 0.3614(3) 0.5905(3) 0.0405(13) Uani 1 1 d . . .
C8 C 0.8175(4) 0.3724(2) 0.5163(3) 0.0398(13) Uani 1 1 d . . .
C9 C 0.8415(4) 0.3212(3) 0.4718(4) 0.0437(14) Uani 1 1 d . . .
H9 H 0.8670 0.3287 0.4227 0.052 Uiso 1 1 calc R . .
C10 C 0.8303(4) 0.2598(3) 0.4950(4) 0.0453(14) Uani 1 1 d . . .
C11 C 0.7886(4) 0.2500(3) 0.5663(4) 0.0479(15) Uani 1 1 d . . .
H11 H 0.7784 0.2090 0.5831 0.058 Uiso 1 1 calc R . .
C12 C 0.7621(4) 0.2990(3) 0.6128(4) 0.0483(15) Uani 1 1 d . . .
C13 C 0.6664(5) 0.2910(3) 0.8170(4) 0.0502(15) Uani 1 1 d . . .
H13A H 0.6524 0.2469 0.8067 0.060 Uiso 1 1 calc R . .
H13B H 0.6102 0.3145 0.7956 0.060 Uiso 1 1 calc R . .
C14 C 0.7062(5) 0.2868(3) 0.6813(4) 0.0513(16) Uani 1 1 d . . .
H14A H 0.6973 0.2417 0.6842 0.062 Uiso 1 1 calc R . .
H14B H 0.6446 0.3052 0.6649 0.062 Uiso 1 1 calc R . .
C15 C 0.8301(5) 0.2790(3) 0.7996(4) 0.0563(17) Uani 1 1 d . . .
H15A H 0.8312 0.2369 0.7764 0.068 Uiso 1 1 calc R . .
H15B H 0.8349 0.2751 0.8602 0.068 Uiso 1 1 calc R . .
C16 C 0.9139(6) 0.3153(3) 0.7782(5) 0.072(2) Uani 1 1 d . . .
H16A H 0.9712 0.2944 0.8027 0.086 Uiso 1 1 calc R . .
H16B H 0.9125 0.3160 0.7178 0.086 Uiso 1 1 calc R . .
C17 C 0.9462(6) 0.3863(5) 0.8978(5) 0.100(3) Uani 1 1 d . . .
H17A H 0.9040 0.3647 0.9291 0.150 Uiso 1 1 calc R . .
H17B H 0.9488 0.4300 0.9131 0.150 Uiso 1 1 calc R . .
H17C H 1.0078 0.3683 0.9101 0.150 Uiso 1 1 calc R . .
C18 C 0.9817(5) 0.4146(4) 0.7663(5) 0.078(2) Uani 1 1 d . . .
H18A H 0.9743 0.4590 0.7736 0.117 Uiso 1 1 calc R . .
H18B H 0.9707 0.4046 0.7075 0.117 Uiso 1 1 calc R . .
H18C H 1.0444 0.4023 0.7892 0.117 Uiso 1 1 calc R . .
C19 C 0.7257(5) 0.4349(3) 1.0692(4) 0.0499(15) Uani 1 1 d . . .
C20 C 0.8174(5) 0.4630(3) 1.0485(4) 0.0603(18) Uani 1 1 d . . .
H20A H 0.8144 0.4667 0.9887 0.090 Uiso 1 1 calc R . .
H20B H 0.8688 0.4361 1.0700 0.090 Uiso 1 1 calc R . .
H20C H 0.8265 0.5038 1.0737 0.090 Uiso 1 1 calc R . .
C21 C 0.6437(6) 0.4765(3) 1.0354(5) 0.070(2) Uani 1 1 d . . .
H21A H 0.6403 0.4801 0.9755 0.106 Uiso 1 1 calc R . .
H21B H 0.6523 0.5175 1.0604 0.106 Uiso 1 1 calc R . .
H21C H 0.5866 0.4583 1.0488 0.106 Uiso 1 1 calc R . .
C22 C 0.7329(6) 0.4331(3) 1.1642(4) 0.069(2) Uani 1 1 d . . .
H22A H 0.7462 0.4746 1.1864 0.103 Uiso 1 1 calc R . .
H22B H 0.7825 0.4050 1.1866 0.103 Uiso 1 1 calc R . .
H22C H 0.6746 0.4186 1.1798 0.103 Uiso 1 1 calc R . .
C23 C 0.6664(4) 0.2004(3) 1.1029(4) 0.0487(15) Uani 1 1 d D . .
C24 C 0.6795(12) 0.2157(7) 1.1961(9) 0.064(4) Uiso 0.50 1 d P A 1
C24' C 0.6348(15) 0.2236(9) 1.1826(9) 0.090(6) Uiso 0.50 1 d PD A 2
C25 C 0.7416(9) 0.1535(6) 1.0879(10) 0.060(4) Uiso 0.50 1 d PD A 1
C25' C 0.7593(14) 0.1648(9) 1.1257(13) 0.091(6) Uiso 0.50 1 d P A 2
C26 C 0.5708(7) 0.1736(6) 1.0772(9) 0.050(3) Uiso 0.50 1 d PD A 1
C26' C 0.5947(11) 0.1559(8) 1.0612(11) 0.080(5) Uiso 0.50 1 d PD A 2
C27 C 0.8274(4) 0.4391(3) 0.4841(4) 0.0468(14) Uani 1 1 d . . .
C28 C 0.7312(5) 0.4693(3) 0.4692(4) 0.0649(19) Uani 1 1 d . . .
H28A H 0.7365 0.5112 0.4479 0.097 Uiso 1 1 calc R . .
H28B H 0.7056 0.4711 0.5211 0.097 Uiso 1 1 calc R . .
H28C H 0.6905 0.4449 0.4291 0.097 Uiso 1 1 calc R . .
C29 C 0.8907(5) 0.4786(3) 0.5482(4) 0.0556(17) Uani 1 1 d . . .
H29A H 0.9512 0.4589 0.5603 0.083 Uiso 1 1 calc R . .
H29B H 0.8629 0.4819 0.5989 0.083 Uiso 1 1 calc R . .
H29C H 0.8978 0.5199 0.5257 0.083 Uiso 1 1 calc R . .
C30 C 0.8690(6) 0.4409(3) 0.4036(4) 0.0647(19) Uani 1 1 d . . .
H30A H 0.8272 0.4206 0.3600 0.097 Uiso 1 1 calc R . .
H30B H 0.9283 0.4195 0.4112 0.097 Uiso 1 1 calc R . .
H30C H 0.8781 0.4839 0.3882 0.097 Uiso 1 1 calc R . .
C31 C 0.8571(5) 0.2031(3) 0.4439(4) 0.0528(16) Uani 1 1 d . . .
C32 C 0.9250(6) 0.1612(3) 0.4996(5) 0.074(2) Uani 1 1 d . . .
H32A H 0.9397 0.1249 0.4683 0.112 Uiso 1 1 calc R . .
H32B H 0.8966 0.1479 0.5473 0.112 Uiso 1 1 calc R . .
H32C H 0.9815 0.1841 0.5185 0.112 Uiso 1 1 calc R . .
C33 C 0.7701(5) 0.1665(3) 0.4131(4) 0.0596(17) Uani 1 1 d . . .
H33A H 0.7245 0.1938 0.3823 0.089 Uiso 1 1 calc R . .
H33B H 0.7447 0.1490 0.4602 0.089 Uiso 1 1 calc R . .
H33C H 0.7853 0.1331 0.3772 0.089 Uiso 1 1 calc R . .
C34 C 0.9028(5) 0.2249(3) 0.3700(5) 0.071(2) Uani 1 1 d . . .
H34A H 0.9248 0.1891 0.3421 0.107 Uiso 1 1 calc R . .
H34B H 0.9548 0.2520 0.3893 0.107 Uiso 1 1 calc R . .
H34C H 0.8577 0.2475 0.3314 0.107 Uiso 1 1 calc R . .
C35 C 0.8679(4) 0.5653(2) 0.8046(4) 0.0467(14) Uani 1 1 d . . .
C36 C 0.9262(5) 0.5866(3) 0.7503(4) 0.0596(17) Uani 1 1 d . . .
H36 H 0.9266 0.5665 0.6990 0.072 Uiso 1 1 calc R . .
C37 C 0.9838(5) 0.6374(3) 0.7709(5) 0.0649(19) Uani 1 1 d . . .
H37 H 1.0227 0.6511 0.7330 0.078 Uiso 1 1 calc R . .
C38 C 0.9855(4) 0.6679(3) 0.8444(5) 0.0569(17) Uani 1 1 d . . .
C39 C 0.9267(5) 0.6472(3) 0.8984(4) 0.0627(19) Uani 1 1 d . . .
H39 H 0.9256 0.6680 0.9491 0.075 Uiso 1 1 calc R . .
C40 C 0.8690(4) 0.5959(3) 0.8789(4) 0.0512(15) Uani 1 1 d . . .
H40 H 0.8304 0.5821 0.9170 0.061 Uiso 1 1 calc R . .
C41 C 1.0480(5) 0.7238(4) 0.8676(6) 0.093(3) Uani 1 1 d . . .
H41A H 1.0836 0.7327 0.8228 0.140 Uiso 1 1 calc R . .
H41B H 1.0900 0.7148 0.9180 0.140 Uiso 1 1 calc R . .
H41C H 1.0101 0.7597 0.8767 0.140 Uiso 1 1 calc R . .
C42 C 0.5486(5) 0.4510(5) 0.6456(5) 0.0853(12) Uani 1 1 d . . .
H42A H 0.5504 0.4938 0.6249 0.102 Uiso 1 1 calc R . .
H42B H 0.5785 0.4235 0.6093 0.102 Uiso 1 1 calc R . .
C43 C 0.4550(5) 0.4318(4) 0.6490(5) 0.0853(12) Uani 1 1 d . . .
H43A H 0.4489 0.3868 0.6407 0.102 Uiso 1 1 calc R . .
H43B H 0.4124 0.4527 0.6055 0.102 Uiso 1 1 calc R . .
C44 C 0.4331(5) 0.4491(5) 0.7317(5) 0.0853(12) Uani 1 1 d . . .
H44A H 0.3939 0.4174 0.7527 0.102 Uiso 1 1 calc R . .
H44B H 0.4007 0.4892 0.7295 0.102 Uiso 1 1 calc R . .
C45 C 0.5243(5) 0.4533(5) 0.7850(5) 0.0853(12) Uani 1 1 d . . .
H45A H 0.5307 0.4935 0.8138 0.102 Uiso 1 1 calc R . .
H45B H 0.5306 0.4200 0.8267 0.102 Uiso 1 1 calc R . .
C46 C 1.0008(11) 0.1532(5) 0.8921(10) 0.150(2) Uani 1 1 d D . .
C47 C 0.9129(10) 0.1320(5) 0.8968(9) 0.150(2) Uani 1 1 d D . .
H47 H 0.8947 0.1349 0.9499 0.180 Uiso 1 1 calc R . .
C48 C 0.8476(10) 0.1076(5) 0.8377(9) 0.150(2) Uani 1 1 d D . .
H48 H 0.7889 0.0922 0.8454 0.180 Uiso 1 1 calc R . .
C49 C 0.8850(10) 0.1097(5) 0.7622(9) 0.150(2) Uani 1 1 d D . .
H49 H 0.8480 0.0956 0.7136 0.180 Uiso 1 1 calc R . .
C50 C 0.9737(10) 0.1316(5) 0.7557(9) 0.150(2) Uani 1 1 d D . .
H50 H 0.9906 0.1307 0.7020 0.180 Uiso 1 1 calc R . .
C51 C 1.0403(10) 0.1544(5) 0.8173(9) 0.150(2) Uani 1 1 d D . .
H51 H 1.1003 0.1681 0.8108 0.180 Uiso 1 1 calc R . .
C52 C 1.0644(10) 0.1798(5) 0.9496(8) 0.150(2) Uani 1 1 d . . .
H52A H 1.0667 0.1576 1.0018 0.225 Uiso 1 1 calc R . .
H52B H 1.0475 0.2228 0.9573 0.225 Uiso 1 1 calc R . .
H52C H 1.1249 0.1781 0.9310 0.225 Uiso 1 1 calc R . .

loop_
_atom_site_aniso_label
_atom_site_aniso_U_11
_atom_site_aniso_U_22
_atom_site_aniso_U_33
_atom_site_aniso_U_23
_atom_site_aniso_U_13
_atom_site_aniso_U_12
Y1 0.0411(3) 0.0317(3) 0.0411(3) 0.0012(2) 0.0072(2) -0.0022(2)
O1 0.064(3) 0.0324(19) 0.047(2) 0.0034(18) 0.014(2) -0.0017(18)
O2 0.058(3) 0.038(2) 0.045(2) 0.0000(18) 0.0152(19) -0.0012(18)
O3 0.055(3) 0.038(2) 0.070(3) -0.006(2) 0.011(2) -0.0090(19)
O4 0.040(2) 0.086(3) 0.054(3) 0.002(2) 0.009(2) 0.001(2)
N1 0.057(3) 0.031(2) 0.041(3) -0.001(2) 0.012(2) -0.005(2)
N2 0.051(3) 0.044(3) 0.054(3) -0.003(2) 0.005(2) -0.001(2)
C1 0.044(3) 0.042(3) 0.041(3) 0.000(3) 0.010(3) -0.002(2)
C2 0.047(3) 0.037(3) 0.047(3) -0.003(3) 0.012(3) -0.002(2)
C3 0.044(3) 0.047(3) 0.044(3) 0.001(3) 0.008(3) -0.002(3)
C4 0.044(3) 0.041(3) 0.046(3) 0.008(3) 0.010(3) 0.001(2)
C5 0.059(4) 0.032(3) 0.045(3) 0.001(3) 0.015(3) -0.007(3)
C6 0.051(4) 0.033(3) 0.045(3) 0.002(3) 0.012(3) -0.006(2)
C7 0.044(3) 0.039(3) 0.037(3) -0.001(2) 0.004(3) -0.004(2)
C8 0.043(3) 0.036(3) 0.039(3) 0.001(2) 0.001(2) -0.003(2)
C9 0.039(3) 0.050(3) 0.041(3) -0.001(3) 0.005(3) -0.006(3)
C10 0.051(4) 0.042(3) 0.042(3) -0.006(3) 0.007(3) -0.002(3)
C11 0.063(4) 0.035(3) 0.045(3) -0.003(3) 0.007(3) -0.006(3)
C12 0.060(4) 0.047(3) 0.040(3) 0.000(3) 0.013(3) -0.013(3)
C13 0.066(4) 0.036(3) 0.052(4) -0.003(3) 0.023(3) -0.016(3)
C14 0.069(4) 0.038(3) 0.047(3) -0.011(3) 0.010(3) -0.018(3)
C15 0.077(5) 0.039(3) 0.056(4) 0.010(3) 0.019(3) 0.013(3)
C16 0.087(6) 0.061(4) 0.069(5) 0.002(4) 0.014(4) 0.020(4)
C17 0.079(6) 0.160(9) 0.056(5) -0.014(5) -0.007(4) 0.057(6)
C18 0.054(5) 0.092(6) 0.088(6) 0.005(5) 0.013(4) 0.016(4)
C19 0.066(4) 0.041(3) 0.045(3) -0.003(3) 0.015(3) -0.002(3)
C20 0.076(5) 0.049(4) 0.058(4) -0.012(3) 0.014(3) -0.018(3)
C21 0.092(6) 0.046(4) 0.074(5) -0.010(4) 0.016(4) 0.015(4)
C22 0.099(6) 0.061(4) 0.048(4) -0.014(3) 0.017(4) -0.015(4)
C23 0.053(4) 0.048(3) 0.046(3) 0.010(3) 0.011(3) -0.007(3)
C27 0.050(4) 0.048(3) 0.042(3) 0.003(3) 0.007(3) -0.009(3)
C28 0.069(5) 0.055(4) 0.067(4) 0.024(4) -0.001(4) 0.003(3)
C29 0.066(4) 0.045(3) 0.058(4) 0.001(3) 0.014(3) -0.016(3)
C30 0.092(5) 0.056(4) 0.048(4) 0.009(3) 0.016(4) -0.014(4)
C31 0.061(4) 0.043(3) 0.054(4) -0.009(3) 0.007(3) -0.003(3)
C32 0.082(6) 0.054(4) 0.086(5) -0.013(4) 0.007(4) 0.011(4)
C33 0.072(5) 0.052(4) 0.055(4) -0.022(3) 0.009(3) -0.008(3)
C34 0.081(5) 0.059(4) 0.080(5) -0.020(4) 0.037(4) -0.008(4)
C35 0.047(4) 0.032(3) 0.062(4) 0.003(3) 0.009(3) -0.006(2)
C36 0.068(5) 0.051(4) 0.063(4) -0.010(3) 0.020(4) -0.009(3)
C37 0.057(4) 0.048(4) 0.094(6) -0.005(4) 0.028(4) -0.008(3)
C38 0.040(4) 0.041(3) 0.088(5) 0.004(4) 0.001(3) -0.004(3)
C39 0.078(5) 0.047(4) 0.058(4) -0.009(3) -0.010(4) 0.003(3)
C40 0.057(4) 0.044(3) 0.054(4) 0.002(3) 0.015(3) -0.008(3)
C41 0.058(5) 0.070(5) 0.147(8) -0.013(5) -0.007(5) -0.019(4)
C42 0.055(2) 0.113(3) 0.087(3) -0.005(3) 0.005(2) 0.004(2)
C43 0.055(2) 0.113(3) 0.087(3) -0.005(3) 0.005(2) 0.004(2)
C44 0.055(2) 0.113(3) 0.087(3) -0.005(3) 0.005(2) 0.004(2)
C45 0.055(2) 0.113(3) 0.087(3) -0.005(3) 0.005(2) 0.004(2)
C46 0.192(7) 0.076(3) 0.175(5) 0.014(3) 0.003(5) 0.037(3)
C47 0.192(7) 0.076(3) 0.175(5) 0.014(3) 0.003(5) 0.037(3)
C48 0.192(7) 0.076(3) 0.175(5) 0.014(3) 0.003(5) 0.037(3)
C49 0.192(7) 0.076(3) 0.175(5) 0.014(3) 0.003(5) 0.037(3)
C50 0.192(7) 0.076(3) 0.175(5) 0.014(3) 0.003(5) 0.037(3)
C51 0.192(7) 0.076(3) 0.175(5) 0.014(3) 0.003(5) 0.037(3)
C52 0.192(7) 0.076(3) 0.175(5) 0.014(3) 0.003(5) 0.037(3)

loop_
_atom_type_symbol
_atom_type_description
_atom_type_scat_dispersion_real
_atom_type_scat_dispersion_imag
_atom_type_scat_source
C C 0.0033 0.0016 'International Tables Vol C Tables 4.2.6.8 and 6.1.1.4'
H H 0.0000 0.0000 'International Tables Vol C Tables 4.2.6.8 and 6.1.1.4'
N N 0.0061 0.0033 'International Tables Vol C Tables 4.2.6.8 and 6.1.1.4'
O O 0.0106 0.0060 'International Tables Vol C Tables 4.2.6.8 and 6.1.1.4'
Y Y -2.7962 3.5667 'International Tables Vol C Tables 4.2.6.8 and 6.1.1.4'

loop_
_geom_angle_atom_site_label_1
_geom_angle_atom_site_label_2
_geom_angle_atom_site_label_3
_geom_angle
O3 Y1 O1 102.78(16)
O3 Y1 O2 103.20(16)
O1 Y1 O2 153.70(15)
O3 Y1 O4 103.59(17)
O1 Y1 O4 84.66(15)
O2 Y1 O4 85.37(15)
O3 Y1 N2 88.61(16)
O1 Y1 N2 92.66(16)
O2 Y1 N2 91.99(16)
O4 Y1 N2 167.80(16)
O3 Y1 N1 160.03(16)
O1 Y1 N1 78.37(14)
O2 Y1 N1 78.63(14)
O4 Y1 N1 96.38(16)
N2 Y1 N1 71.42(15)
C1 O1 Y1 142.5(3)
C7 O2 Y1 140.4(3)
C35 O3 Y1 167.6(4)
C42 O4 C45 108.0(5)
C42 O4 Y1 125.1(4)
C45 O4 Y1 126.8(4)
C15 N1 C13 111.3(5)
C15 N1 C14 110.8(5)
C13 N1 C14 104.4(4)
C15 N1 Y1 111.5(3)
C13 N1 Y1 108.0(3)
C14 N1 Y1 110.5(3)
C17 N2 C18 106.4(6)
C17 N2 C16 114.1(6)
C18 N2 C16 105.1(6)
C17 N2 Y1 112.4(4)
C18 N2 Y1 109.5(4)
C16 N2 Y1 109.0(4)
O1 C1 C6 118.7(5)
O1 C1 C2 122.9(5)
C6 C1 C2 118.5(5)
C3 C2 C1 117.8(5)
C3 C2 C19 120.9(5)
C1 C2 C19 121.2(5)
C4 C3 C2 124.0(5)
C4 C3 H3 118.0
C2 C3 H3 118.0
C5 C4 C3 117.1(5)
C5 C4 C23 119.8(5)
C3 C4 C23 123.1(5)
C4 C5 C6 121.4(5)
C4 C5 H5 119.3
C6 C5 H5 119.3
C5 C6 C1 121.2(5)
C5 C6 C13 118.6(5)
C1 C6 C13 119.9(5)
O2 C7 C12 118.2(5)
O2 C7 C8 123.3(5)
C12 C7 C8 118.5(5)
C9 C8 C7 118.0(5)
C9 C8 C27 121.1(5)
C7 C8 C27 120.8(5)
C8 C9 C10 124.3(5)
C8 C9 H9 117.8
C10 C9 H9 117.8
C9 C10 C11 116.7(5)
C9 C10 C31 123.4(5)
C11 C10 C31 119.8(5)
C12 C11 C10 121.8(5)
C12 C11 H11 119.1
C10 C11 H11 119.1
C11 C12 C7 120.6(5)
C11 C12 C14 119.8(5)
C7 C12 C14 119.2(5)
N1 C13 C6 117.5(5)
N1 C13 H13A 107.9
C6 C13 H13A 107.9
N1 C13 H13B 107.9
C6 C13 H13B 107.9
H13A C13 H13B 107.2
C12 C14 N1 119.7(5)
C12 C14 H14A 107.4
N1 C14 H14A 107.4
C12 C14 H14B 107.4
N1 C14 H14B 107.4
H14A C14 H14B 106.9
N1 C15 C16 112.6(5)
N1 C15 H15A 109.1
C16 C15 H15A 109.1
N1 C15 H15B 109.1
C16 C15 H15B 109.1
H15A C15 H15B 107.8
N2 C16 C15 111.0(6)
N2 C16 H16A 109.4
C15 C16 H16A 109.4
N2 C16 H16B 109.4
C15 C16 H16B 109.4
H16A C16 H16B 108.0
N2 C17 H17A 109.5
N2 C17 H17B 109.5
H17A C17 H17B 109.5
N2 C17 H17C 109.5
H17A C17 H17C 109.5
H17B C17 H17C 109.5
N2 C18 H18A 109.5
N2 C18 H18B 109.5
H18A C18 H18B 109.5
N2 C18 H18C 109.5
H18A C18 H18C 109.5
H18B C18 H18C 109.5
C21 C19 C22 108.3(6)
C21 C19 C20 110.3(5)
C22 C19 C20 106.9(6)
C21 C19 C2 108.6(5)
C22 C19 C2 112.4(5)
C20 C19 C2 110.3(5)
C19 C20 H20A 109.5
C19 C20 H20B 109.5
H20A C20 H20B 109.5
C19 C20 H20C 109.5
H20A C20 H20C 109.5
H20B C20 H20C 109.5
C19 C21 H21A 109.5
C19 C21 H21B 109.5
H21A C21 H21B 109.5
C19 C21 H21C 109.5
H21A C21 H21C 109.5
H21B C21 H21C 109.5
C19 C22 H22A 109.5
C19 C22 H22B 109.5
H22A C22 H22B 109.5
C19 C22 H22C 109.5
H22A C22 H22C 109.5
H22B C22 H22C 109.5
C26' C23 C26 23.0(8)
C26' C23 C24' 108.6(12)
C26 C23 C24' 89.0(10)
C26' C23 C25 88.5(10)
C26 C23 C25 110.8(9)
C24' C23 C25 131.3(11)
C26' C23 C24 124.2(10)
C26 C23 C24 109.6(9)
C24' C23 C24 25.6(8)
C25 C23 C24 107.9(10)
C26' C23 C25' 108.6(12)
C26 C23 C25' 128.0(10)
C24' C23 C25' 108.5(12)
C25 C23 C25' 25.3(8)
C24 C23 C25' 83.6(11)
C26' C23 C4 112.1(8)
C26 C23 C4 109.1(7)
C24' C23 C4 108.3(9)
C25 C23 C4 106.1(7)
C24 C23 C4 113.3(7)
C25' C23 C4 110.7(9)
C30 C27 C28 108.6(5)
C30 C27 C8 112.7(5)
C28 C27 C8 108.8(5)
C30 C27 C29 107.2(5)
C28 C27 C29 108.5(5)
C8 C27 C29 110.9(5)
C27 C28 H28A 109.5
C27 C28 H28B 109.5
H28A C28 H28B 109.5
C27 C28 H28C 109.5
H28A C28 H28C 109.5
H28B C28 H28C 109.5
C27 C29 H29A 109.5
C27 C29 H29B 109.5
H29A C29 H29B 109.5
C27 C29 H29C 109.5
H29A C29 H29C 109.5
H29B C29 H29C 109.5
C27 C30 H30A 109.5
C27 C30 H30B 109.5
H30A C30 H30B 109.5
C27 C30 H30C 109.5
H30A C30 H30C 109.5
H30B C30 H30C 109.5
C33 C31 C34 109.6(5)
C33 C31 C32 109.0(6)
C34 C31 C32 109.3(6)
C33 C31 C10 108.8(5)
C34 C31 C10 110.6(5)
C32 C31 C10 109.5(5)
C31 C32 H32A 109.5
C31 C32 H32B 109.5
H32A C32 H32B 109.5
C31 C32 H32C 109.5
H32A C32 H32C 109.5
H32B C32 H32C 109.5
C31 C33 H33A 109.5
C31 C33 H33B 109.5
H33A C33 H33B 109.5
C31 C33 H33C 109.5
H33A C33 H33C 109.5
H33B C33 H33C 109.5
C31 C34 H34A 109.5
C31 C34 H34B 109.5
H34A C34 H34B 109.5
C31 C34 H34C 109.5
H34A C34 H34C 109.5
H34B C34 H34C 109.5
O3 C35 C40 121.0(6)
O3 C35 C36 120.8(6)
C40 C35 C36 118.1(5)
C35 C36 C37 120.6(6)
C35 C36 H36 119.7
C37 C36 H36 119.7
C38 C37 C36 121.8(7)
C38 C37 H37 119.1
C36 C37 H37 119.1
C37 C38 C39 117.7(6)
C37 C38 C41 122.4(7)
C39 C38 C41 119.9(7)
C38 C39 C40 121.2(6)
C38 C39 H39 119.4
C40 C39 H39 119.4
C35 C40 C39 120.6(6)
C35 C40 H40 119.7
C39 C40 H40 119.7
C38 C41 H41A 109.5
C38 C41 H41B 109.5
H41A C41 H41B 109.5
C38 C41 H41C 109.5
H41A C41 H41C 109.5
H41B C41 H41C 109.5
C43 C42 O4 105.0(7)
C43 C42 H42A 110.8
O4 C42 H42A 110.8
C43 C42 H42B 110.8
O4 C42 H42B 110.8
H42A C42 H42B 108.8
C42 C43 C44 107.0(7)
C42 C43 H43A 110.3
C44 C43 H43A 110.3
C42 C43 H43B 110.3
C44 C43 H43B 110.3
H43A C43 H43B 108.6
C43 C44 C45 105.0(7)
C43 C44 H44A 110.7
C45 C44 H44A 110.7
C43 C44 H44B 110.7
C45 C44 H44B 110.7
H44A C44 H44B 108.8
O4 C45 C44 106.6(7)
O4 C45 H45A 110.4
C44 C45 H45A 110.4
O4 C45 H45B 110.4
C44 C45 H45B 110.4
H45A C45 H45B 108.6
C52 C46 C47 131.1(16)
C52 C46 C51 105.4(14)
C47 C46 C51 123.4(17)
C48 C47 C46 130.8(17)
C48 C47 H47 114.6
C46 C47 H47 114.6
C47 C48 C49 106.6(14)
C47 C48 H48 126.7
C49 C48 H48 126.7
C50 C49 C48 123.5(15)
C50 C49 H49 118.2
C48 C49 H49 118.2
C51 C50 C49 128.9(16)
C51 C50 H50 115.5
C49 C50 H50 115.5
C50 C51 C46 106.7(15)
C50 C51 H51 126.7
C46 C51 H51 126.7
C46 C52 H52A 109.5
C46 C52 H52B 109.5
H52A C52 H52B 109.5
C46 C52 H52C 109.5
H52A C52 H52C 109.5
H52B C52 H52C 109.5

loop_
_geom_bond_atom_site_label_1
_geom_bond_atom_site_label_2
_geom_bond_distance
Y1 O3 2.098(4)
Y1 O1 2.144(4)
Y1 O2 2.159(4)
Y1 O4 2.365(4)
Y1 N2 2.514(5)
Y1 N1 2.526(5)
O1 C1 1.341(7)
O2 C7 1.340(6)
O3 C35 1.342(6)
O4 C42 1.447(9)
O4 C45 1.449(9)
N1 C15 1.477(8)
N1 C13 1.489(7)
N1 C14 1.496(7)
N2 C17 1.442(8)
N2 C18 1.491(9)
N2 C16 1.493(8)
C1 C6 1.404(8)
C1 C2 1.411(8)
C2 C3 1.399(8)
C2 C19 1.550(8)
C3 C4 1.385(8)
C3 H3 0.9400
C4 C5 1.379(8)
C4 C23 1.563(8)
C5 C6 1.389(7)
C5 H5 0.9400
C6 C13 1.520(8)
C7 C12 1.419(8)
C7 C8 1.420(8)
C8 C9 1.388(8)
C8 C27 1.538(8)
C9 C10 1.390(8)
C9 H9 0.9400
C10 C11 1.397(8)
C10 C31 1.554(8)
C11 C12 1.381(8)
C11 H11 0.9400
C12 C14 1.492(8)
C13 H13A 0.9800
C13 H13B 0.9800
C14 H14A 0.9800
C14 H14B 0.9800
C15 C16 1.527(10)
C15 H15A 0.9800
C15 H15B 0.9800
C16 H16A 0.9800
C16 H16B 0.9800
C17 H17A 0.9700
C17 H17B 0.9700
C17 H17C 0.9700
C18 H18A 0.9700
C18 H18B 0.9700
C18 H18C 0.9700
C19 C21 1.528(9)
C19 C22 1.534(9)
C19 C20 1.542(9)
C20 H20A 0.9700
C20 H20B 0.9700
C20 H20C 0.9700
C21 H21A 0.9700
C21 H21B 0.9700
C21 H21C 0.9700
C22 H22A 0.9700
C22 H22B 0.9700
C22 H22C 0.9700
C23 C26' 1.503(9)
C23 C26 1.508(8)
C23 C24' 1.519(9)
C23 C25 1.531(9)
C23 C24 1.536(16)
C23 C25' 1.55(2)
C27 C30 1.517(9)
C27 C28 1.530(9)
C27 C29 1.544(8)
C28 H28A 0.9700
C28 H28B 0.9700
C28 H28C 0.9700
C29 H29A 0.9700
C29 H29B 0.9700
C29 H29C 0.9700
C30 H30A 0.9700
C30 H30B 0.9700
C30 H30C 0.9700
C31 C33 1.514(9)
C31 C34 1.526(9)
C31 C32 1.534(9)
C32 H32A 0.9700
C32 H32B 0.9700
C32 H32C 0.9700
C33 H33A 0.9700
C33 H33B 0.9700
C33 H33C 0.9700
C34 H34A 0.9700
C34 H34B 0.9700
C34 H34C 0.9700
C35 C40 1.372(9)
C35 C36 1.385(9)
C36 C37 1.386(9)
C36 H36 0.9400
C37 C38 1.360(10)
C37 H37 0.9400
C38 C39 1.383(10)
C38 C41 1.521(9)
C39 C40 1.394(9)
C39 H39 0.9400
C40 H40 0.9400
C41 H41A 0.9700
C41 H41B 0.9700
C41 H41C 0.9700
C42 C43 1.430(11)
C42 H42A 0.9800
C42 H42B 0.9800
C43 C44 1.472(11)
C43 H43A 0.9800
C43 H43B 0.9800
C44 C45 1.480(10)
C44 H44A 0.9800
C44 H44B 0.9800
C45 H45A 0.9800
C45 H45B 0.9800
C46 C52 1.346(17)
C46 C47 1.369(9)
C46 C51 1.416(9)
C47 C48 1.357(9)
C47 H47 0.9400
C48 C49 1.412(9)
C48 H48 0.9400
C49 C50 1.389(9)
C49 H49 0.9400
C50 C51 1.380(9)
C50 H50 0.9400
C51 H51 0.9400
C52 H52A 0.9700
C52 H52B 0.9700
C52 H52C 0.9700
